data_7004950
loop_
_publ_author_name
'Medlycott, Elaine A.'
'Udachin, Konstantin A.'
'Hanan, Garry S.'

_publ_section_title
;
 Non-covalent polymerisation in the solid state: halogen-halogen vs.
 methyl-methyl interactions in the complexes of
 2,4-di(2-pyridyl)-1,3,5-triazine ligands.
;
_journal_issue 4
_journal_name_full 'Dalton transactions (Cambridge, England : 2003)'
_journal_page_first 430
_journal_page_last 438
_journal_paper_doi 10.1039/b613883g
_journal_year 2007
_chemical_compound_source 'Synthesized by the authors. See text'
_chemical_formula_moiety 'C38 H24 Br2 Fe N10 ,2(PF6)'
_chemical_formula_sum 'C38 H24 Br2 F12 Fe N10 P2'
_chemical_formula_weight 1126.28
_chemical_name_systematic
;
?
;
_space_group_IT_number 15
_symmetry_cell_setting monoclinic
_symmetry_space_group_name_Hall '-C 2yc'
_symmetry_space_group_name_H-M 'C 1 2/c 1'
_atom_sites_solution_hydrogens geom
_atom_sites_solution_primary direct
_atom_sites_solution_secondary difmap
_audit_creation_method SHELXL-97
_cell_angle_alpha 90.00
_cell_angle_beta 99.350(4)
_cell_angle_gamma 90.00
_cell_formula_units_Z 4
_cell_length_a 14.4472(6)
_cell_length_b 21.0450(12)
_cell_length_c 16.4940(9)
_cell_measurement_reflns_used 4281
_cell_measurement_temperature 100(2)
_cell_measurement_theta_max 72.72
_cell_measurement_theta_min 2.72
_cell_volume 4948.2(4)
_computing_cell_refinement 'SMART (Bruker, 1999)'
_computing_data_collection 'SMART (Bruker, 1999)'
_computing_data_reduction 'SAINT (Bruker, 1999)'
_computing_molecular_graphics 'SHELXTL (Bruker, 1997)'
_computing_publication_material 'UdMX (local program)'
_computing_structure_refinement 'SHELXL97 (Sheldrick, 1997)'
_computing_structure_solution 'SHELXS97 (Sheldrick, 1997)'
_diffrn_ambient_temperature 100(2)
_diffrn_detector_area_resol_mean 5.5
_diffrn_measured_fraction_theta_full 0.976
_diffrn_measured_fraction_theta_max 0.976
_diffrn_measurement_device_type 'Bruker AXS Smart 2K/Platform'
_diffrn_measurement_method \w
_diffrn_radiation_monochromator graphite
_diffrn_radiation_source 'Sealed Tube'
_diffrn_radiation_type CuK\a
_diffrn_radiation_wavelength 1.54178
_diffrn_reflns_av_R_equivalents 0.065
_diffrn_reflns_av_sigmaI/netI 0.0837
_diffrn_reflns_limit_h_max 17
_diffrn_reflns_limit_h_min -17
_diffrn_reflns_limit_k_max 25
_diffrn_reflns_limit_k_min -25
_diffrn_reflns_limit_l_max 17
_diffrn_reflns_limit_l_min -19
_diffrn_reflns_number 40326
_diffrn_reflns_theta_full 73.02
_diffrn_reflns_theta_max 73.02
_diffrn_reflns_theta_min 3.74
_diffrn_standards_decay_% 0.00
_diffrn_standards_number 5
_exptl_absorpt_coefficient_mu 5.699
_exptl_absorpt_correction_T_max 0.67
_exptl_absorpt_correction_T_min 0.2000
_exptl_absorpt_correction_type multi-scan
_exptl_absorpt_process_details 'Sadabs (Sheldrick,1996)'
_exptl_crystal_colour purple
_exptl_crystal_density_diffrn 1.512
_exptl_crystal_density_method 'not measured'
_exptl_crystal_description block
_exptl_crystal_F_000 2224
_exptl_crystal_size_max 0.36
_exptl_crystal_size_mid 0.19
_exptl_crystal_size_min 0.07
_refine_diff_density_max 1.439
_refine_diff_density_min -2.241
_refine_diff_density_rms 0.151
_refine_ls_extinction_method none
_refine_ls_goodness_of_fit_ref 1.089
_refine_ls_hydrogen_treatment constr
_refine_ls_matrix_type full
_refine_ls_number_parameters 361
_refine_ls_number_reflns 4826
_refine_ls_number_restraints 0
_refine_ls_restrained_S_all 1.089
_refine_ls_R_factor_all 0.1280
_refine_ls_R_factor_gt 0.0961
_refine_ls_shift/su_max 0.001
_refine_ls_shift/su_mean 0.000
_refine_ls_structure_factor_coef Fsqd
_refine_ls_weighting_details 'calc w=1/[\s^2^(Fo^2^)+(0.1800P)^2^+0.0000P] where P=(Fo^2^+2Fc^2^)/3'
_refine_ls_weighting_scheme calc
_refine_ls_wR_factor_gt 0.2665
_refine_ls_wR_factor_ref 0.2890
_reflns_number_gt 3105
_reflns_number_total 4826
_reflns_threshold_expression I>2\s(I)
_cod_data_source_file b613883g.txt
_cod_data_source_block gary62
_cod_depositor_comments
;
The following automatic conversions were performed:
'_symmetry_cell_setting' value 'Monoclinic' changed to 'monoclinic'
according to '/home/saulius/struct/CIF-dictionaries/cif_core.dic'
dictionary named 'cif_core.dic' version 2.4.1 from
2010-06-29.

'_geom_angle_publ_flag' value 'Y' changed to 'y' according to
'/home/saulius/struct/CIF-dictionaries/cif_core.dic' dictionary named
'cif_core.dic' version 2.4.1 from 2010-06-29 (91
time).

'_geom_bond_publ_flag' value 'Y' changed to 'y' according to
'/home/saulius/struct/CIF-dictionaries/cif_core.dic' dictionary named
'cif_core.dic' version 2.4.1 from 2010-06-29 (47
times).

'_geom_torsion_publ_flag' value 'N' changed to 'n' according to
'/home/saulius/struct/CIF-dictionaries/cif_core.dic' dictionary named
'cif_core.dic' version 2.4.1 from 2010-06-29 (96 times).

Automatic conversion script
Id: cif_fix_enum 1527 2010-12-29 10:47:43Z saulius 
;
_cod_original_sg_symbol_H-M C2/c
_cod_database_code 7004950

loop_
_symmetry_equiv_pos_as_xyz
'x, y, z'
'-x, y, -z+1/2'
'x+1/2, y+1/2, z'
'-x+1/2, y+1/2, -z+1/2'
'-x, -y, -z'
'x, -y, z-1/2'
'-x+1/2, -y+1/2, -z'
'x+1/2, -y+1/2, z-1/2'

loop_
_atom_site_label
_atom_site_type_symbol
_atom_site_fract_x
_atom_site_fract_y
_atom_site_fract_z
_atom_site_U_iso_or_equiv
_atom_site_adp_type
_atom_site_occupancy
_atom_site_symmetry_multiplicity
_atom_site_calc_flag
_atom_site_refinement_flags
_atom_site_disorder_assembly
_atom_site_disorder_group
Fe Fe 0.5000 0.26153(7) 0.2500 0.0230(4) Uani 1 2 d S . .
N1 N 0.4730(4) 0.1947(3) 0.1626(4) 0.0343(15) Uani 1 1 d . . .
N2 N 0.6137(4) 0.2605(3) 0.2094(3) 0.0215(11) Uani 1 1 d . . .
N3 N 0.5704(4) 0.3290(3) 0.3203(3) 0.0267(13) Uani 1 1 d . . .
N4 N 0.7090(4) 0.2159(3) 0.1210(4) 0.0300(13) Uani 1 1 d . . .
N5 N 0.7699(4) 0.2961(3) 0.2212(4) 0.0263(13) Uani 1 1 d . . .
C1 C 0.3933(6) 0.1614(4) 0.1420(6) 0.051(3) Uani 1 1 d . . .
H1 H 0.3421 0.1699 0.1699 0.061 Uiso 1 1 calc R . .
C2 C 0.3834(7) 0.1163(6) 0.0830(9) 0.080(4) Uani 1 1 d . . .
H2 H 0.3257 0.0940 0.0696 0.096 Uiso 1 1 calc R . .
C3 C 0.4595(7) 0.1021(5) 0.0409(6) 0.056(3) Uani 1 1 d . . .
H3 H 0.4544 0.0694 0.0007 0.068 Uiso 1 1 calc R . .
C4 C 0.5395(6) 0.1366(4) 0.0598(5) 0.044(2) Uani 1 1 d . . .
H4 H 0.5905 0.1298 0.0311 0.052 Uiso 1 1 calc R . .
C5 C 0.5459(5) 0.1818(4) 0.1214(5) 0.0345(17) Uani 1 1 d . . .
C6 C 0.6292(5) 0.2204(3) 0.1501(4) 0.0250(14) Uani 1 1 d . . .
C7 C 0.7794(5) 0.2542(3) 0.1596(4) 0.0261(15) Uani 1 1 d . . .
C8 C 0.6867(4) 0.2974(3) 0.2434(4) 0.0239(14) Uani 1 1 d . . .
C9 C 0.6592(5) 0.3395(4) 0.3064(4) 0.0275(15) Uani 1 1 d . . .
C10 C 0.7151(5) 0.3865(4) 0.3446(4) 0.0337(17) Uani 1 1 d . . .
H10 H 0.7774 0.3917 0.3342 0.040 Uiso 1 1 calc R . .
C11 C 0.6790(6) 0.4275(4) 0.3999(5) 0.0401(19) Uani 1 1 d . . .
H11 H 0.7156 0.4614 0.4261 0.048 Uiso 1 1 calc R . .
C12 C 0.5901(5) 0.4168(4) 0.4143(4) 0.0340(17) Uani 1 1 d . . .
H12 H 0.5645 0.4431 0.4519 0.041 Uiso 1 1 calc R . .
C13 C 0.5359(5) 0.3671(3) 0.3738(4) 0.0287(15) Uani 1 1 d . . .
H13 H 0.4741 0.3602 0.3845 0.034 Uiso 1 1 calc R . .
C14 C 0.8707(5) 0.2494(3) 0.1334(4) 0.0265(15) Uani 1 1 d . . .
C15 C 0.9372(5) 0.2969(4) 0.1518(5) 0.0395(19) Uani 1 1 d . . .
H15 H 0.9227 0.3344 0.1794 0.047 Uiso 1 1 calc R . .
C16 C 1.0254(6) 0.2893(5) 0.1294(6) 0.051(2) Uani 1 1 d . . .
H16 H 1.0720 0.3210 0.1435 0.061 Uiso 1 1 calc R . .
C17 C 1.0446(5) 0.2383(5) 0.0888(5) 0.051(3) Uani 1 1 d . . .
C18 C 0.9789(5) 0.1893(4) 0.0691(5) 0.0388(19) Uani 1 1 d . . .
H18 H 0.9948 0.1523 0.0412 0.047 Uiso 1 1 calc R . .
C19 C 0.8914(5) 0.1955(5) 0.0906(5) 0.040(2) Uani 1 1 d . . .
H19 H 0.8454 0.1634 0.0763 0.048 Uiso 1 1 calc R . .
Br1 Br 1.16456(6) 0.22803(8) 0.05655(9) 0.0934(7) Uani 1 1 d . . .
P1 P 0.7049(12) 0.5551(7) 0.5809(8) 0.040(3) Uani 0.51(4) 1 d P A -2
F11 F 0.6034(13) 0.5461(9) 0.5197(14) 0.071(6) Uani 0.51(4) 1 d P A -2
F12 F 0.748(2) 0.5643(12) 0.4918(16) 0.109(10) Uani 0.51(4) 1 d P A -2
F13 F 0.6816(10) 0.6312(8) 0.5779(9) 0.039(4) Uani 0.51(4) 1 d P A -2
F14 F 0.6420(14) 0.5553(9) 0.6560(11) 0.046(5) Uani 0.51(4) 1 d P A -2
F15 F 0.7057(17) 0.4790(15) 0.592(2) 0.035(5) Uani 0.51(4) 1 d P A -2
F16 F 0.804(2) 0.5565(13) 0.6518(11) 0.068(6) Uani 0.51(4) 1 d P A -2
P11 P 0.7195(14) 0.5584(6) 0.5808(8) 0.046(4) Uani 0.49(4) 1 d P A -1
F111 F 0.631(2) 0.5581(11) 0.5148(11) 0.076(8) Uani 0.49(4) 1 d P A -1
F112 F 0.7805(17) 0.5417(12) 0.5138(11) 0.077(8) Uani 0.49(4) 1 d P A -1
F113 F 0.733(3) 0.6299(9) 0.5699(12) 0.095(11) Uani 0.49(4) 1 d P A -1
F114 F 0.673(2) 0.5694(13) 0.6558(16) 0.100(10) Uani 0.49(4) 1 d P A -1
F115 F 0.724(2) 0.4860(17) 0.580(2) 0.058(8) Uani 0.49(4) 1 d P A -1
F116 F 0.8094(19) 0.5722(19) 0.625(3) 0.134(15) Uani 0.49(4) 1 d P A -1

loop_
_atom_site_aniso_label
_atom_site_aniso_U_11
_atom_site_aniso_U_22
_atom_site_aniso_U_33
_atom_site_aniso_U_23
_atom_site_aniso_U_13
_atom_site_aniso_U_12
Fe 0.0178(8) 0.0231(8) 0.0295(9) 0.000 0.0081(6) 0.000
N1 0.028(3) 0.041(4) 0.039(4) -0.013(3) 0.018(3) -0.007(3)
N2 0.018(3) 0.027(3) 0.022(3) -0.003(2) 0.010(2) 0.002(2)
N3 0.022(3) 0.037(3) 0.022(3) 0.005(2) 0.006(2) 0.006(2)
N4 0.026(3) 0.038(4) 0.030(3) 0.002(3) 0.015(2) 0.006(3)
N5 0.024(3) 0.027(3) 0.028(3) 0.006(2) 0.004(2) -0.003(2)
C1 0.031(4) 0.052(6) 0.077(7) -0.035(5) 0.033(4) -0.025(4)
C2 0.042(5) 0.069(7) 0.137(11) -0.055(7) 0.036(6) -0.027(5)
C3 0.054(6) 0.048(6) 0.072(7) -0.036(5) 0.026(5) -0.015(4)
C4 0.034(4) 0.054(6) 0.045(5) -0.018(4) 0.013(4) -0.005(4)
C5 0.033(4) 0.042(5) 0.031(4) -0.005(3) 0.013(3) 0.001(3)
C6 0.016(3) 0.027(4) 0.034(4) 0.003(3) 0.008(3) -0.001(3)
C7 0.016(3) 0.036(4) 0.027(4) 0.004(3) 0.006(3) 0.003(3)
C8 0.016(3) 0.034(4) 0.023(3) 0.003(3) 0.005(2) -0.001(3)
C9 0.021(3) 0.040(4) 0.021(3) 0.003(3) 0.002(3) 0.004(3)
C10 0.020(3) 0.046(5) 0.034(4) -0.007(3) 0.004(3) 0.003(3)
C11 0.043(5) 0.043(5) 0.034(4) -0.015(3) 0.003(3) -0.004(4)
C12 0.041(4) 0.041(5) 0.020(4) -0.006(3) 0.005(3) 0.004(3)
C13 0.025(4) 0.035(4) 0.026(4) -0.003(3) 0.001(3) 0.007(3)
C14 0.024(4) 0.030(4) 0.027(4) 0.008(3) 0.008(3) 0.005(3)
C15 0.025(4) 0.043(5) 0.054(5) -0.010(4) 0.018(3) -0.007(3)
C16 0.027(4) 0.060(6) 0.068(6) -0.020(5) 0.015(4) -0.010(4)
C17 0.005(3) 0.102(8) 0.046(5) -0.030(5) 0.008(3) -0.001(4)
C18 0.029(4) 0.063(6) 0.024(4) -0.009(4) 0.006(3) 0.000(4)
C19 0.020(4) 0.072(6) 0.030(4) -0.011(4) 0.011(3) 0.000(4)
Br1 0.0181(5) 0.1478(14) 0.1209(12) -0.0874(10) 0.0311(5) -0.0196(6)
P1 0.031(4) 0.060(7) 0.025(4) -0.027(4) -0.005(2) 0.009(3)
F11 0.026(7) 0.052(9) 0.130(15) -0.061(10) -0.009(7) -0.004(6)
F12 0.19(2) 0.099(15) 0.054(14) -0.015(10) 0.068(14) 0.011(16)
F13 0.039(7) 0.052(7) 0.025(6) -0.008(4) -0.002(5) 0.003(6)
F14 0.047(9) 0.048(9) 0.041(7) -0.014(6) -0.003(6) 0.022(7)
F15 0.024(6) 0.034(9) 0.049(10) 0.008(6) 0.013(5) 0.011(5)
F16 0.070(11) 0.100(13) 0.027(7) 0.004(7) -0.014(6) -0.012(9)
P11 0.069(9) 0.031(4) 0.031(5) 0.011(4) -0.013(4) -0.009(4)
F111 0.084(16) 0.064(11) 0.057(9) 0.016(8) -0.053(10) 0.000(10)
F112 0.102(14) 0.095(15) 0.035(8) -0.008(8) 0.013(8) -0.084(13)
F113 0.17(3) 0.057(9) 0.040(9) -0.018(7) -0.030(13) -0.022(15)
F114 0.104(18) 0.125(17) 0.081(12) -0.072(12) 0.045(12) -0.047(14)
F115 0.09(2) 0.037(10) 0.037(11) -0.006(9) -0.023(12) 0.009(13)
F116 0.058(13) 0.14(2) 0.19(3) -0.13(2) -0.042(17) 0.035(15)

loop_
_atom_type_symbol
_atom_type_description
_atom_type_scat_dispersion_real
_atom_type_scat_dispersion_imag
_atom_type_scat_source
C C 0.0181 0.0091 'International Tables Vol C Tables 4.2.6.8 and 6.1.1.4'
H H 0.0000 0.0000 'International Tables Vol C Tables 4.2.6.8 and 6.1.1.4'
N N 0.0311 0.0180 'International Tables Vol C Tables 4.2.6.8 and 6.1.1.4'
F F 0.0727 0.0534 'International Tables Vol C Tables 4.2.6.8 and 6.1.1.4'
P P 0.2955 0.4335 'International Tables Vol C Tables 4.2.6.8 and 6.1.1.4'
Fe Fe -1.1336 3.1974 'International Tables Vol C Tables 4.2.6.8 and 6.1.1.4'
Br Br -0.6763 1.2805 'International Tables Vol C Tables 4.2.6.8 and 6.1.1.4'

loop_
_geom_angle_atom_site_label_1
_geom_angle_atom_site_label_2
_geom_angle_atom_site_label_3
_geom_angle_site_symmetry_1
_geom_angle_site_symmetry_2
_geom_angle_site_symmetry_3
_geom_angle
_geom_angle_publ_flag
N2 FE N2 . . 2_655 178.6(3) y
N2 FE N3 . . . 79.8(2) y
N2 FE N3 2_655 . . 101.2(2) y
N2 FE N3 . . 2_655 101.2(2) y
N2 FE N3 2_655 . 2_655 79.8(2) y
N3 FE N3 . . 2_655 89.7(3) y
N2 FE N1 . . . 79.3(2) y
N2 FE N1 2_655 . . 99.7(2) y
N3 FE N1 . . . 159.0(2) y
N3 FE N1 2_655 . . 93.4(3) y
N2 FE N1 . . 2_655 99.7(2) y
N2 FE N1 2_655 . 2_655 79.3(2) y
N3 FE N1 . . 2_655 93.4(3) y
N3 FE N1 2_655 . 2_655 159.0(2) y
N1 FE N1 . . 2_655 91.0(4) y
C1 N1 C5 . . . 117.9(6) y
C1 N1 FE . . . 127.3(5) y
C5 N1 FE . . . 114.8(5) y
C6 N2 C8 . . . 116.9(5) y
C6 N2 FE . . . 122.0(5) y
C8 N2 FE . . . 120.9(4) y
C13 N3 C9 . . . 118.4(6) y
C13 N3 FE . . . 126.4(5) y
C9 N3 FE . . . 115.0(5) y
C6 N4 C7 . . . 114.5(6) y
C8 N5 C7 . . . 115.3(6) y
N1 C1 C2 . . . 122.4(7) y
N1 C1 H1 . . . 118.8 ?
C2 C1 H1 . . . 118.8 ?
C1 C2 C3 . . . 119.9(8) y
C1 C2 H2 . . . 120.1 ?
C3 C2 H2 . . . 120.1 ?
C4 C3 C2 . . . 118.1(8) y
C4 C3 H3 . . . 120.9 ?
C2 C3 H3 . . . 120.9 ?
C3 C4 C5 . . . 119.3(7) y
C3 C4 H4 . . . 120.3 ?
C5 C4 H4 . . . 120.3 ?
N1 C5 C4 . . . 122.3(7) y
N1 C5 C6 . . . 112.8(6) y
C4 C5 C6 . . . 124.9(7) y
N4 C6 N2 . . . 124.7(6) y
N4 C6 C5 . . . 124.2(7) y
N2 C6 C5 . . . 111.1(6) y
N4 C7 N5 . . . 124.5(6) y
N4 C7 C14 . . . 117.5(6) y
N5 C7 C14 . . . 118.0(6) y
N5 C8 N2 . . . 124.0(6) y
N5 C8 C9 . . . 125.1(6) y
N2 C8 C9 . . . 110.9(5) y
N3 C9 C10 . . . 122.9(7) y
N3 C9 C8 . . . 113.2(6) y
C10 C9 C8 . . . 123.8(6) y
C9 C10 C11 . . . 119.1(7) y
C9 C10 H10 . . . 120.4 ?
C11 C10 H10 . . . 120.4 ?
C12 C11 C10 . . . 117.9(7) y
C12 C11 H11 . . . 121 ?
C10 C11 H11 . . . 121 ?
C11 C12 C13 . . . 120.5(7) y
C11 C12 H12 . . . 119.8 ?
C13 C12 H12 . . . 119.8 ?
N3 C13 C12 . . . 121.1(7) y
N3 C13 H13 . . . 119.5 ?
C12 C13 H13 . . . 119.5 ?
C15 C14 C19 . . . 119.9(7) y
C15 C14 C7 . . . 120.9(7) y
C19 C14 C7 . . . 119.1(7) y
C14 C15 C16 . . . 119.3(8) y
C14 C15 H15 . . . 120.3 ?
C16 C15 H15 . . . 120.3 ?
C17 C16 C15 . . . 120.4(8) y
C17 C16 H16 . . . 119.8 ?
C15 C16 H16 . . . 119.8 ?
C16 C17 C18 . . . 121.7(7) y
C16 C17 BR1 . . . 120.7(7) y
C18 C17 BR1 . . . 117.6(6) y
C19 C18 C17 . . . 119.1(8) y
C19 C18 H18 . . . 120.5 ?
C17 C18 H18 . . . 120.5 ?
C18 C19 C14 . . . 119.4(8) y
C18 C19 H19 . . . 120.3 ?
C14 C19 H19 . . . 120.3 ?
F15 P1 F13 . . . 166.90(13) y
F15 P1 F11 . . . 86.70(15) y
F13 P1 F11 . . . 86.3(1) y
F15 P1 F14 . . . 85.00(12) y
F13 P1 F14 . . . 83.3(9) y
F11 P1 F14 . . . 85.10(13) y
F15 P1 F16 . . . 87.10(16) y
F13 P1 F16 . . . 98.70(13) y
F11 P1 F16 . . . 172.10(15) y
F14 P1 F16 . . . 89.30(12) y
F15 P1 F12 . . . 102.30(14) y
F13 P1 F12 . . . 88.00(13) y
F11 P1 F12 . . . 84.10(13) y
F14 P1 F12 . . . 166.60(17) y
F16 P1 F12 . . . 102.10(15) y
F116 P11 F114 . . . 92.60(19) y
F116 P11 F115 . . . 100(2) y
F114 P11 F115 . . . 100.50(19) y
F116 P11 F113 . . . 74(3) y
F114 P11 F113 . . . 91.80(16) y
F115 P11 F113 . . . 167(3) y
F116 P11 F111 . . . 162(3) y
F114 P11 F111 . . . 98.70(18) y
F115 P11 F111 . . . 91.50(17) y
F113 P11 F111 . . . 91.80(12) y
F116 P11 F112 . . . 80.20(19) y
F114 P11 F112 . . . 170.60(18) y
F115 P11 F112 . . . 74.90(19) y
F113 P11 F112 . . . 92.20(13) y
F111 P11 F112 . . . 89.80(13) y
P11 F113 F116 . . . 49.70(14) y
P11 F116 F113 . . . 56(2) y

loop_
_geom_bond_atom_site_label_1
_geom_bond_atom_site_label_2
_geom_bond_site_symmetry_1
_geom_bond_site_symmetry_2
_geom_bond_distance
_geom_bond_publ_flag
Fe N2 . . 1.872(5) y
Fe N2 . 2_655 1.872(5) y
Fe N3 . . 2.004(6) y
Fe N3 . 2_655 2.004(6) y
Fe N1 . . 2.006(6) y
Fe N1 . 2_655 2.006(6) y
N1 C1 . . 1.344(9) y
N1 C5 . . 1.371(9) y
N2 C6 . . 1.338(9) y
N2 C8 . . 1.356(8) y
N3 C13 . . 1.346(9) y
N3 C9 . . 1.357(8) y
N4 C6 . . 1.323(8) y
N4 C7 . . 1.370(9) y
N5 C8 . . 1.312(8) y
N5 C7 . . 1.370(9) y
C1 C2 . . 1.351(13) y
C1 H1 . . 0.95 ?
C2 C3 . . 1.425(13) y
C2 H2 . . 0.95 ?
C3 C4 . . 1.358(11) y
C3 H3 . . 0.95 ?
C4 C5 . . 1.384(10) y
C4 H4 . . 0.95 ?
C5 C6 . . 1.465(10) y
C7 C14 . . 1.455(9) y
C8 C9 . . 1.468(9) y
C9 C10 . . 1.366(10) y
C10 C11 . . 1.415(10) y
C10 H10 . . 0.95 ?
C11 C12 . . 1.362(11) y
C11 H11 . . 0.95 ?
C12 C13 . . 1.408(10) y
C12 H12 . . 0.95 ?
C13 H13 . . 0.95 ?
C14 C15 . . 1.386(10) y
C14 C19 . . 1.394(11) y
C15 C16 . . 1.393(10) y
C15 H15 . . 0.95 ?
C16 C17 . . 1.318(12) y
C16 H16 . . 0.95 ?
C17 C18 . . 1.403(12) y
C17 Br1 . . 1.906(7) y
C18 C19 . . 1.374(10) y
C18 H18 . . 0.95 ?
C19 H19 . . 0.95 ?
P1 F15 . . 1.61(4) y
P1 F13 . . 1.63(2) y
P1 F11 . . 1.65(2) y
P1 F14 . . 1.65(2) y
P1 F16 . . 1.69(3) y
P1 F12 . . 1.70(3) y
P11 F116 . . 1.41(3) y
P11 F114 . . 1.52(3) y
P11 F115 . . 1.53(4) y
P11 F113 . . 1.53(2) y
P11 F111 . . 1.54(2) y
P11 F112 . . 1.56(3) y
F113 F116 . . 1.78(6) y

loop_
_geom_torsion_atom_site_label_1
_geom_torsion_atom_site_label_2
_geom_torsion_atom_site_label_3
_geom_torsion_atom_site_label_4
_geom_torsion_site_symmetry_1
_geom_torsion_site_symmetry_2
_geom_torsion_site_symmetry_3
_geom_torsion_site_symmetry_4
_geom_torsion
_geom_torsion_publ_flag
N2 FE N1 C1 . . . . 179.9(8) n
N2 FE N1 C1 2_655 . . . 0.8(8) n
N3 FE N1 C1 . . . . -177.5(8) n
N3 FE N1 C1 2_655 . . . -79.4(8) n
N1 FE N1 C1 2_655 . . . 80.1(8) n
N2 FE N1 C5 . . . . 1.2(6) n
N2 FE N1 C5 2_655 . . . -177.8(6) n
N3 FE N1 C5 . . . . 3.80(11) n
N3 FE N1 C5 2_655 . . . 101.9(6) n
N1 FE N1 C5 2_655 . . . -98.5(6) n
N3 FE N2 C6 . . . . 178.9(6) n
N3 FE N2 C6 2_655 . . . -93.4(6) n
N1 FE N2 C6 . . . . -2.0(5) n
N1 FE N2 C6 2_655 . . . 87.2(6) n
N3 FE N2 C8 . . . . 3.7(5) n
N3 FE N2 C8 2_655 . . . 91.4(5) n
N1 FE N2 C8 . . . . -177.2(6) n
N1 FE N2 C8 2_655 . . . -88.0(6) n
N2 FE N3 C13 . . . . 173.6(6) n
N2 FE N3 C13 2_655 . . . -7.3(6) n
N3 FE N3 C13 2_655 . . . 72.2(5) n
N1 FE N3 C13 . . . . 171.0(7) n
N1 FE N3 C13 2_655 . . . -87.1(6) n
N2 FE N3 C9 . . . . -1.0(5) n
N2 FE N3 C9 2_655 . . . 178.1(5) n
N3 FE N3 C9 2_655 . . . -102.4(5) n
N1 FE N3 C9 . . . . -3.6(1) n
N1 FE N3 C9 2_655 . . . 98.3(5) n
C5 N1 C1 C2 . . . . 0.20(16) n
FE N1 C1 C2 . . . . -178.5(1) n
N1 C1 C2 C3 . . . . 1(2) n
C1 C2 C3 C4 . . . . -2.30(19) n
C2 C3 C4 C5 . . . . 3.00(16) n
C1 N1 C5 C4 . . . . 0.50(13) n
FE N1 C5 C4 . . . . 179.3(7) n
C1 N1 C5 C6 . . . . -179.1(8) n
FE N1 C5 C6 . . . . -0.3(9) n
C3 C4 C5 N1 . . . . -2.20(14) n
C3 C4 C5 C6 . . . . 177.5(9) n
C7 N4 C6 N2 . . . . 3.1(1) n
C7 N4 C6 C5 . . . . -176.7(7) n
C8 N2 C6 N4 . . . . -2.1(1) n
FE N2 C6 N4 . . . . -177.5(5) n
C8 N2 C6 C5 . . . . 177.7(6) n
FE N2 C6 C5 . . . . 2.3(8) n
N1 C5 C6 N4 . . . . 178.7(7) n
C4 C5 C6 N4 . . . . -0.90(13) n
N1 C5 C6 N2 . . . . -1.1(9) n
C4 C5 C6 N2 . . . . 179.2(8) n
C6 N4 C7 N5 . . . . -2.5(1) n
C6 N4 C7 C14 . . . . 177.1(6) n
C8 N5 C7 N4 . . . . 0.9(1) n
C8 N5 C7 C14 . . . . -178.7(6) n
C7 N5 C8 N2 . . . . 0.3(1) n
C7 N5 C8 C9 . . . . -178.4(6) n
C6 N2 C8 N5 . . . . 0.2(1) n
FE N2 C8 N5 . . . . 175.7(5) n
C6 N2 C8 C9 . . . . 179.1(6) n
FE N2 C8 C9 . . . . -5.4(8) n
C13 N3 C9 C10 . . . . 0.4(1) n
FE N3 C9 C10 . . . . 175.4(6) n
C13 N3 C9 C8 . . . . -176.6(6) n
FE N3 C9 C8 . . . . -1.5(7) n
N5 C8 C9 N3 . . . . -176.9(6) n
N2 C8 C9 N3 . . . . 4.2(8) n
N5 C8 C9 C10 . . . . 6.10(11) n
N2 C8 C9 C10 . . . . -172.8(7) n
N3 C9 C10 C11 . . . . -1.50(12) n
C8 C9 C10 C11 . . . . 175.2(7) n
C9 C10 C11 C12 . . . . 1.90(12) n
C10 C11 C12 C13 . . . . -1.20(12) n
C9 N3 C13 C12 . . . . 0.4(1) n
FE N3 C13 C12 . . . . -174.1(5) n
C11 C12 C13 N3 . . . . 0.10(11) n
N4 C7 C14 C15 . . . . 162.1(7) n
N5 C7 C14 C15 . . . . -18.3(1) n
N4 C7 C14 C19 . . . . -19.0(1) n
N5 C7 C14 C19 . . . . 160.6(7) n
C19 C14 C15 C16 . . . . -2.10(13) n
C7 C14 C15 C16 . . . . 176.8(8) n
C14 C15 C16 C17 . . . . 2.10(15) n
C15 C16 C17 C18 . . . . -2.10(16) n
C15 C16 C17 BR1 . . . . 179.1(8) n
C16 C17 C18 C19 . . . . 1.90(15) n
BR1 C17 C18 C19 . . . . -179.2(6) n
C17 C18 C19 C14 . . . . -1.80(13) n
C15 C14 C19 C18 . . . . 1.90(12) n
C7 C14 C19 C18 . . . . -176.9(7) n
F114 P11 F113 F116 . . . . 92.20(18) n
F115 P11 F113 F116 . . . . -65(8) n
F111 P11 F113 F116 . . . . -169(2) n
F112 P11 F113 F116 . . . . -79(2) n
F114 P11 F116 F113 . . . . -91.10(15) n
F115 P11 F116 F113 . . . . 168(2) n
F111 P11 F116 F113 . . . . 39(6) n
F112 P11 F116 F113 . . . . 95.10(13) n
